data_9014601
loop_
_publ_author_name
'Aurisicchio, C.'
'Demartin, F.'
'Ottolini, L.'
'Pezzotta, F.'

_publ_section_title
;
 Homogeneous liddicoatite from Madagascar: a possible
 reference material? First EMPA, SIMS and SREF data
 Sample: 1
;
_journal_name_full 'European Journal of Mineralogy'
_journal_page_first 237
_journal_page_last 242
_journal_volume 11
_journal_year 1999
_chemical_compound_source Madagascar
_chemical_formula_sum 'Al7 B3 Ca0.483 F0.327 H3.291 K0.105 Li2 Na0.412 O30.672 Si6'
_chemical_name_mineral Fluor-liddicoatite
_space_group_IT_number 160
_symmetry_space_group_name_Hall 'R 3 -2"'
_symmetry_space_group_name_H-M 'R 3 m :H'
_cell_angle_alpha 90
_cell_angle_beta 90
_cell_angle_gamma 120
_cell_formula_units_Z 3
_cell_length_a 15.880
_cell_length_b 15.880
_cell_length_c 7.118
_cell_volume 1554.496
_database_code_amcsd 0006766
_exptl_crystal_density_diffrn 3.002
_cod_original_sg_symbol_H-M 'R 3 m'
_cod_original_formula_sum '(Ca.483 Na.412 K.105) Li2 Al7 Si6 B3 F.327 O30.672 H3.291'
_cod_database_code 9014601

loop_
_space_group_symop_operation_xyz
x,y,z
2/3+x,1/3+y,1/3+z
1/3+x,2/3+y,2/3+z
x,x-y,z
2/3+x,1/3+x-y,1/3+z
1/3+x,2/3+x-y,2/3+z
-y,-x,z
2/3-y,1/3-x,1/3+z
1/3-y,2/3-x,2/3+z
-x+y,y,z
2/3-x+y,1/3+y,1/3+z
1/3-x+y,2/3+y,2/3+z
-y,x-y,z
2/3-y,1/3+x-y,1/3+z
1/3-y,2/3+x-y,2/3+z
-x+y,-x,z
2/3-x+y,1/3-x,1/3+z
1/3-x+y,2/3-x,2/3+z

loop_
_atom_site_label
_atom_site_fract_x
_atom_site_fract_y
_atom_site_fract_z
_atom_site_occupancy
_atom_site_U_iso_or_equiv
_atom_site_type_symbol
_atom_site_attached_hydrogens
CaX 0.00000 0.00000 0.23390 0.48300 0.00814 Ca 0
NaX 0.00000 0.00000 0.23390 0.41200 0.00814 Na 0
KX 0.00000 0.00000 0.23390 0.10500 0.00814 K 0
LiY 0.93831 0.06169 0.62890 0.66667 0.00852 Li 0
AlY 0.93831 0.06169 0.62890 0.33333 0.00852 Al 0
AlZ 0.29730 0.26033 0.61097 1.00000 0.00590 Al 0
Si 0.19208 0.19020 -0.00105 1.00000 0.00477 Si 0
B 0.10932 0.89068 0.45280 1.00000 0.00709 B 0
F1 0.98870 0.01130 0.78680 0.10900 0.01570 F 0
O1 0.98870 0.01130 0.78680 0.12700 0.01570 O 0
O-H1_1 0.98870 0.01130 0.78680 0.09700 0.01570 O 1
O-H1_2 0.26950 0.13475 0.50850 1.00000 0.01064 O 1
O2 0.06062 0.93938 0.47820 1.00000 0.02026 O 0
O3 0.09253 0.18506 0.07190 1.00000 0.00925 O 0
O4 0.18490 0.09245 0.09380 1.00000 0.00963 O 0
O5 0.19663 0.18679 0.77510 1.00000 0.00836 O 0
O6 0.28586 0.28578 0.08030 1.00000 0.00722 O 0
O7 0.20966 0.27029 0.44090 1.00000 0.00861 O 0

loop_
_cod_changelog_entry_id
_cod_changelog_entry_author
_cod_changelog_entry_date
_cod_changelog_entry_text
1
;cod-tools version 3.8.0
Id: cif_guess_AMCSD_atom_types 9581 2023-05-17 12:35:41Z saulius
;
2023-05-21T08:54:49+03:00
;Derived atom types and hydrogen counts
from atom names that follow the AMCSD naming convention
(Wat == water, O-H == hydroxyl).
;
2
;cod-tools version 3.10.1
Id: cif_fix_AMCSD_atom_labels 10224 2024-08-07 11:09:31Z saulius
;
2024-08-07T19:40:13+03:00
;Changed the following '_atom_site_label' values:
the first duplicated label 'O-H1'  converted to 'O-H1_1'
duplicated label 'O-H1' at index 11 converted to 'O-H1_2'
;

loop_
_cod_related_entry_id
_cod_related_entry_database
_cod_related_entry_code
1 AMCSD 0006766
